data_7102582
loop_
_publ_author_name
'Abrahams, Brendan F'
'Haywood, Marissa G'
'Robson, Richard'

_publ_section_title
;
 [Co(NH3)6]3[Cu4(OH)(CO3)8].2H2O--a new carbonato-copper(II) anion
 stabilized by extensive hydrogen bonding.
;
_journal_issue 8
_journal_name_full 'Chemical communications (Cambridge, England)'
_journal_page_first 938
_journal_page_last 939
_journal_paper_doi 10.1039/b316925a
_journal_year 2004
_chemical_formula_moiety
;
(Co1 N6 H18 +3)3 (Cu4 O25 H1 C8 -9) (H2 O1)2
;
_chemical_formula_sum 'C8 H59 Co3 Cu4 N18 O27'
_chemical_formula_weight 1270.68
_chemical_name_common
;
Hexaamminecobalt(III) octacarbonatohydroxotetracuprate(II)dihydrate
;
_chemical_name_systematic ?
_space_group_IT_number 139
_symmetry_cell_setting tetragonal
_symmetry_space_group_name_Hall '-I 4 2'
_symmetry_space_group_name_H-M 'I 4/m m m'
_atom_sites_solution_hydrogens geom
_atom_sites_solution_primary direct
_atom_sites_solution_secondary difmap
_audit_creation_method SHELXL-97
_cell_angle_alpha 90.00
_cell_angle_beta 90.00
_cell_angle_gamma 90.00
_cell_formula_units_Z 2
_cell_length_a 10.4090(6)
_cell_length_b 10.4090(6)
_cell_length_c 17.1883(19)
_cell_measurement_reflns_used 1304
_cell_measurement_temperature 293(2)
_cell_measurement_theta_max 26.33
_cell_measurement_theta_min 2.29
_cell_volume 1862.3(3)
_computing_cell_refinement 'Bruker SMART'
_computing_data_collection 'Bruker SMART'
_computing_data_reduction 'Bruker SAINT'
_computing_structure_refinement 'SHELXL-97 (Sheldrick, 1997)'
_computing_structure_solution 'SHELXS-97 (Sheldrick, 1997)'
_diffrn_ambient_temperature 293(2)
_diffrn_measured_fraction_theta_full 1.000
_diffrn_measured_fraction_theta_max 1.000
_diffrn_measurement_device_type 'Bruker CCD area detector'
_diffrn_measurement_method 'phi and omega scans'
_diffrn_radiation_monochromator graphite
_diffrn_radiation_source 'fine-focus sealed tube'
_diffrn_radiation_type MoK\a
_diffrn_radiation_wavelength 0.71073
_diffrn_reflns_av_R_equivalents 0.0406
_diffrn_reflns_av_sigmaI/netI 0.0309
_diffrn_reflns_limit_h_max 13
_diffrn_reflns_limit_h_min -10
_diffrn_reflns_limit_k_max 13
_diffrn_reflns_limit_k_min -13
_diffrn_reflns_limit_l_max 22
_diffrn_reflns_limit_l_min -19
_diffrn_reflns_number 5828
_diffrn_reflns_theta_full 27.50
_diffrn_reflns_theta_max 27.50
_diffrn_reflns_theta_min 2.29
_diffrn_standards_decay_% 1
_exptl_absorpt_coefficient_mu 3.663
_exptl_absorpt_correction_T_max 1.000
_exptl_absorpt_correction_T_min 0.822
_exptl_absorpt_correction_type multi-scan
_exptl_absorpt_process_details
;
Sheldrick, G. M. SADABS
;
_exptl_crystal_colour yellow-green
_exptl_crystal_density_diffrn 2.266
_exptl_crystal_density_method 'not measured'
_exptl_crystal_description 'square plate'
_exptl_crystal_F_000 1292
_exptl_crystal_size_max 0.10
_exptl_crystal_size_mid 0.10
_exptl_crystal_size_min 0.025
_refine_diff_density_max 1.152
_refine_diff_density_min -0.574
_refine_diff_density_rms 0.201
_refine_ls_extinction_method none
_refine_ls_goodness_of_fit_ref 1.180
_refine_ls_hydrogen_treatment mixed
_refine_ls_matrix_type full
_refine_ls_number_parameters 62
_refine_ls_number_reflns 664
_refine_ls_number_restraints 0
_refine_ls_restrained_S_all 1.180
_refine_ls_R_factor_all 0.0605
_refine_ls_R_factor_gt 0.0486
_refine_ls_shift/su_max 0.000
_refine_ls_shift/su_mean 0.000
_refine_ls_structure_factor_coef Fsqd
_refine_ls_weighting_details 'calc w=1/[\s^2^(Fo^2^)+(0.0732P)^2^+13.4600P] where P=(Fo^2^+2Fc^2^)/3'
_refine_ls_weighting_scheme calc
_refine_ls_wR_factor_gt 0.1359
_refine_ls_wR_factor_ref 0.1441
_reflns_number_gt 566
_reflns_number_total 664
_reflns_threshold_expression >2sigma(I)
_cod_data_source_file b316925a.txt
_cod_data_source_block bacur31a
_cod_depositor_comments
;
The following automatic conversions were performed:
'_symmetry_cell_setting' value 'Tetragonal' changed to 'tetragonal'
according to '/home/saulius/struct/CIF-dictionaries/cif_core.dic'
dictionary named 'cif_core.dic' version 2.4.1 from 2010-06-29.

Automatic conversion script
Id: cif_fix_enum 1527 2010-12-29 10:47:43Z saulius 
;
_cod_original_sg_symbol_H-M I4/mmm
_cod_database_code 7102582

loop_
_symmetry_equiv_pos_as_xyz
'x, y, z'
'x, -y, -z'
'-x, -y, z'
'-x, y, -z'
'y, x, -z'
'y, -x, z'
'-y, x, z'
'-y, -x, -z'
'x+1/2, y+1/2, z+1/2'
'x+1/2, -y+1/2, -z+1/2'
'-x+1/2, -y+1/2, z+1/2'
'-x+1/2, y+1/2, -z+1/2'
'y+1/2, x+1/2, -z+1/2'
'y+1/2, -x+1/2, z+1/2'
'-y+1/2, x+1/2, z+1/2'
'-y+1/2, -x+1/2, -z+1/2'
'-x, -y, -z'
'-x, y, z'
'x, y, -z'
'x, -y, z'
'-y, -x, z'
'-y, x, -z'
'y, -x, -z'
'y, x, z'
'-x+1/2, -y+1/2, -z+1/2'
'-x+1/2, y+1/2, z+1/2'
'x+1/2, y+1/2, -z+1/2'
'x+1/2, -y+1/2, z+1/2'
'-y+1/2, -x+1/2, z+1/2'
'-y+1/2, x+1/2, -z+1/2'
'y+1/2, -x+1/2, -z+1/2'
'y+1/2, x+1/2, z+1/2'

loop_
_atom_site_label
_atom_site_type_symbol
_atom_site_fract_x
_atom_site_fract_y
_atom_site_fract_z
_atom_site_U_iso_or_equiv
_atom_site_adp_type
_atom_site_occupancy
_atom_site_symmetry_multiplicity
_atom_site_calc_flag
_atom_site_refinement_flags
O4 O 0.5000 0.5000 0.7966(8) 0.067(4) Uani 1 8 d S
O1 O 0.6432(6) 0.7886(6) 0.9389(4) 0.0283(14) Uani 0.50 1 d P
O2 O 0.7275(9) 0.5999(7) 0.9034(4) 0.0378(18) Uani 0.50 1 d P
Co3 Co 0.5000 0.5000 0.5000 0.0220(6) Uani 1 16 d S
N3 N 0.6878(8) 0.5000 0.5000 0.037(2) Uani 1 4 d S
N4 N 0.5000 0.5000 0.6137(7) 0.049(4) Uani 1 8 d S
Cu1 Cu 0.5000 0.71430(11) 1.0000 0.0246(4) Uani 1 4 d S
Co1 Co 0.5000 0.0000 0.7500 0.0148(4) Uani 1 8 d S
N2 N 0.5000 -0.1887(5) 0.7481(3) 0.0263(12) Uani 1 2 d S
N1 N 0.5000 0.0000 0.8640(4) 0.0303(18) Uani 1 4 d S
O3 O 0.7918(4) 0.7918(4) 0.8544(3) 0.0431(13) Uani 1 2 d S
C1 C 0.7245(4) 0.7245(4) 0.8981(3) 0.0228(13) Uani 1 2 d S
O5 O 0.5000 0.5000 0.9886(18) 0.043(6) Uiso 0.50 8 d SP
H1 H 0.5000 0.5000 0.92(2) 0.051 Uiso 0.50 8 d SP

loop_
_atom_site_aniso_label
_atom_site_aniso_U_11
_atom_site_aniso_U_22
_atom_site_aniso_U_33
_atom_site_aniso_U_23
_atom_site_aniso_U_13
_atom_site_aniso_U_12
O4 0.072(6) 0.072(6) 0.058(8) 0.000 0.000 0.000
O1 0.021(3) 0.029(3) 0.034(4) 0.008(3) 0.005(3) 0.005(3)
O2 0.070(6) 0.020(3) 0.023(3) -0.004(3) 0.010(4) 0.004(3)
Co3 0.0233(8) 0.0233(8) 0.0193(11) 0.000 0.000 0.000
N3 0.025(4) 0.032(4) 0.055(6) 0.000 0.000 0.000
N4 0.064(6) 0.064(6) 0.018(6) 0.000 0.000 0.000
Cu1 0.0199(6) 0.0346(7) 0.0194(6) 0.000 0.000 0.000
Co1 0.0164(5) 0.0164(5) 0.0117(7) 0.000 0.000 0.000
N2 0.028(3) 0.016(2) 0.036(3) -0.002(2) 0.000 0.000
N1 0.049(5) 0.028(4) 0.013(3) 0.000 0.000 0.000
O3 0.046(2) 0.046(2) 0.038(3) 0.0071(17) 0.0071(17) -0.011(3)
C1 0.0263(19) 0.0263(19) 0.016(3) -0.0023(17) -0.0023(17) 0.002(2)

loop_
_atom_type_symbol
_atom_type_description
_atom_type_scat_dispersion_real
_atom_type_scat_dispersion_imag
_atom_type_scat_source
C C 0.0033 0.0016 'International Tables Vol C Tables 4.2.6.8 and 6.1.1.4'
H H 0.0000 0.0000 'International Tables Vol C Tables 4.2.6.8 and 6.1.1.4'
Co Co 0.3494 0.9721 'International Tables Vol C Tables 4.2.6.8 and 6.1.1.4'
Cu Cu 0.3201 1.2651 'International Tables Vol C Tables 4.2.6.8 and 6.1.1.4'
N N 0.0061 0.0033 'International Tables Vol C Tables 4.2.6.8 and 6.1.1.4'
O O 0.0106 0.0060 'International Tables Vol C Tables 4.2.6.8 and 6.1.1.4'

loop_
_geom_angle_atom_site_label_1
_geom_angle_atom_site_label_2
_geom_angle_atom_site_label_3
_geom_angle
_geom_angle_site_symmetry_1
_geom_angle_site_symmetry_3
C1 O1 Cu1 125.6(5) . .
C1 O2 Cu1 125.8(5) . 5_557
N4 Co3 N4 180.000(1) 17_666 .
N4 Co3 N3 90.000(2) 17_666 .
N4 Co3 N3 90.000(2) . .
N4 Co3 N3 90.000(2) 17_666 17_666
N4 Co3 N3 90.000(2) . 17_666
N3 Co3 N3 180.000(2) . 17_666
N4 Co3 N3 90.000(1) 17_666 5_556
N4 Co3 N3 90.000(1) . 5_556
N3 Co3 N3 90.000(1) . 5_556
N3 Co3 N3 90.000(1) 17_666 5_556
N4 Co3 N3 90.000(1) 17_666 21_665
N4 Co3 N3 90.000(1) . 21_665
N3 Co3 N3 90.000(1) . 21_665
N3 Co3 N3 90.000(3) 17_666 21_665
N3 Co3 N3 180.000(4) 5_556 21_665
O2 Cu1 O2 172.0(5) 5_557 7_655
O2 Cu1 O2 172.0(5) 22_657 24
O2 Cu1 O1 85.6(3) 22_657 19_557
O2 Cu1 O1 91.3(4) 24 19_557
O2 Cu1 O1 91.3(4) 22_657 18_655
O2 Cu1 O1 85.6(3) 24 18_655
O1 Cu1 O1 134.0(4) 19_557 18_655
O2 Cu1 O1 91.3(4) 5_557 .
O2 Cu1 O1 85.6(3) 7_655 .
O2 Cu1 O1 85.6(3) 5_557 4_657
O2 Cu1 O1 91.3(4) 7_655 4_657
O1 Cu1 O1 134.0(4) . 4_657
O2 Cu1 O5 98.3(7) 5_557 .
O2 Cu1 O5 89.7(7) 7_655 .
O2 Cu1 O5 98.3(7) 22_657 .
O2 Cu1 O5 89.7(7) 24 .
O1 Cu1 O5 115.8(5) 19_557 .
O1 Cu1 O5 110.0(5) 18_655 .
O1 Cu1 O5 110.0(5) . .
O1 Cu1 O5 115.8(5) 4_657 .
O2 Cu1 O5 89.7(7) 5_557 17_667
O2 Cu1 O5 98.3(7) 7_655 17_667
O2 Cu1 O5 89.7(7) 22_657 17_667
O2 Cu1 O5 98.3(7) 24 17_667
O1 Cu1 O5 110.0(5) 19_557 17_667
O1 Cu1 O5 115.8(5) 18_655 17_667
O1 Cu1 O5 115.8(5) . 17_667
O1 Cu1 O5 110.0(5) 4_657 17_667
N1 Co1 N1 180.000(2) 13_546 .
N1 Co1 N2 89.06(16) 13_546 .
N1 Co1 N2 90.94(16) . .
N1 Co1 N2 90.94(16) 13_546 30_546
N1 Co1 N2 89.06(16) . 30_546
N2 Co1 N2 90.016(6) . 30_546
N1 Co1 N2 89.06(16) 13_546 3_655
N1 Co1 N2 90.94(16) . 3_655
N2 Co1 N2 178.1(3) . 3_655
N2 Co1 N2 90.016(7) 30_546 3_655
N1 Co1 N2 90.94(16) 13_546 13_546
N1 Co1 N2 89.06(16) . 13_546
N2 Co1 N2 90.016(7) . 13_546
N2 Co1 N2 178.1(3) 30_546 13_546
N2 Co1 N2 90.016(6) 3_655 13_546
O3 C1 O1 114.1(5) . .
O3 C1 O1 114.1(5) . 24
O3 C1 O2 126.2(4) . .
O1 C1 O2 119.7(7) . .
O3 C1 O2 126.2(4) . 24
O1 C1 O2 119.7(7) 24 24
Cu1 O5 Cu1 89.56(14) . 5_557
Cu1 O5 Cu1 169.9(15) . 17_667
Cu1 O5 Cu1 89.56(14) 5_557 17_667
Cu1 O5 Cu1 89.56(14) . 21_665
Cu1 O5 Cu1 169.9(15) 5_557 21_665
Cu1 O5 Cu1 89.56(14) 17_667 21_665

loop_
_geom_bond_atom_site_label_1
_geom_bond_atom_site_label_2
_geom_bond_distance
_geom_bond_site_symmetry_2
O1 C1 1.286(7) .
O1 Cu1 1.980(6) .
O2 C1 1.301(8) .
O2 Cu1 1.965(7) 5_557
Co3 N4 1.955(12) 17_666
Co3 N4 1.955(12) .
Co3 N3 1.955(9) .
Co3 N3 1.955(9) 17_666
Co3 N3 1.955(9) 5_556
Co3 N3 1.955(9) 21_665
Cu1 O2 1.965(7) 5_557
Cu1 O2 1.965(7) 7_655
Cu1 O2 1.965(7) 22_657
Cu1 O2 1.965(7) 24
Cu1 O1 1.980(6) 19_557
Cu1 O1 1.980(6) 18_655
Cu1 O1 1.980(6) 4_657
Cu1 O5 2.239(3) .
Cu1 O5 2.239(3) 17_667
Co1 N1 1.960(7) 13_546
Co1 N1 1.960(7) .
Co1 N2 1.964(5) .
Co1 N2 1.964(5) 30_546
Co1 N2 1.964(5) 3_655
Co1 N2 1.964(5) 13_546
O3 C1 1.242(8) .
C1 O1 1.286(7) 24
C1 O2 1.301(8) 24
O5 Cu1 2.239(3) 5_557
O5 Cu1 2.239(3) 17_667
O5 Cu1 2.239(3) 21_665
